data_1564234
loop_
_publ_author_name
'Takeda, Hiroto'
'Kojima, Tatsuhiro'
'Yoshinari, Nobuto'
'Konno, Takumi'

_publ_section_title
;
 A mesoporous ionic solid with 272 AuI6AgI3CuII3 complex cations in a
 super huge crystal lattice
;
_journal_name_full 'Chemical Science'
_journal_paper_doi 10.1039/D1SC02497C
_journal_year 2021
_chemical_absolute_configuration rmad
_chemical_formula_moiety 'C112 H138 Ag3 Au6 Cu3 N6 O15 P6 S6, 3(C2 F3 O2), 8[H2O]'
_chemical_formula_sum 'C118 H154 Ag3 Au6 Cu3 F9 N6 O29 P6 S6'
_chemical_formula_weight 4365.67
_space_group_crystal_system trigonal
_space_group_IT_number 150
_space_group_name_Hall 'P 3 2"'
_space_group_name_H-M_alt 'P 3 2 1'
_atom_sites_solution_hydrogens geom
_audit_creation_method SHELXL-2018/3
_audit_update_record
;
2021-06-27 deposited with the CCDC.	2021-07-16 downloaded from the CCDC.
;
_cell_angle_alpha 90
_cell_angle_beta 90
_cell_angle_gamma 120
_cell_formula_units_Z 2
_cell_length_a 19.2375(4)
_cell_length_b 19.2375(4)
_cell_length_c 27.0608(6)
_cell_measurement_reflns_used 30161
_cell_measurement_temperature 100(2)
_cell_measurement_theta_max 29.9510
_cell_measurement_theta_min 1.5400
_cell_volume 8673.0(3)
_computing_cell_refinement 'CrysAlisPro 1.171.40.75a (Rigaku OD, 2020)'
_computing_data_collection 'CrysAlisPro 1.171.40.75a (Rigaku OD, 2020)'
_computing_data_reduction 'CrysAlisPro 1.171.40.75a (Rigaku OD, 2020)'
_computing_molecular_graphics 'Mercury 4.2.0 (Macrae et al. 2008)'
_computing_publication_material 'WinGX publication routines (Farrugia, 2012)'
_computing_structure_refinement 'SHELXL-2018/3 (Sheldrick, 2018)'
_computing_structure_solution 'SHELXS-2013/1 (Sheldrick, 2008)'
_diffrn_ambient_temperature 100(2)
_diffrn_detector 'Hybrid Pixel Array Detector'
_diffrn_detector_area_resol_mean 10.0000
_diffrn_detector_type HyPix
_diffrn_measured_fraction_theta_full 0.998
_diffrn_measured_fraction_theta_max 0.819
_diffrn_measurement_device 'four-circle diffractometer'
_diffrn_measurement_device_type 'ROD, Synergy Custom system, HyPix'
_diffrn_measurement_method '\w scans'
_diffrn_radiation_monochromator mirror
_diffrn_radiation_probe x-ray
_diffrn_radiation_type 'Mo K\a'
_diffrn_radiation_wavelength 0.71073
_diffrn_reflns_av_R_equivalents 0.0295
_diffrn_reflns_av_unetI/netI 0.0278
_diffrn_reflns_Laue_measured_fraction_full 0.998
_diffrn_reflns_Laue_measured_fraction_max 0.819
_diffrn_reflns_limit_h_max 24
_diffrn_reflns_limit_h_min -23
_diffrn_reflns_limit_k_max 24
_diffrn_reflns_limit_k_min -24
_diffrn_reflns_limit_l_max 36
_diffrn_reflns_limit_l_min -36
_diffrn_reflns_number 44681
_diffrn_reflns_point_group_measured_fraction_full 0.998
_diffrn_reflns_point_group_measured_fraction_max 0.782
_diffrn_reflns_theta_full 25.242
_diffrn_reflns_theta_max 30.146
_diffrn_reflns_theta_min 1.939
_diffrn_source 'Rotating-anode X-ray tube'
_diffrn_source_type 'Rigaku (Mo) X-ray Source'
_exptl_absorpt_coefficient_mu 5.937
_exptl_absorpt_correction_T_max 1.00000
_exptl_absorpt_correction_T_min 0.44826
_exptl_absorpt_correction_type multi-scan
_exptl_absorpt_process_details
;
CrysAlisPro 1.171.40.75a (Rigaku Oxford Diffraction, 2020)
Empirical absorption correction using spherical harmonics,
 implemented in SCALE3 ABSPACK scaling algorithm.
;
_exptl_crystal_colour blue
_exptl_crystal_density_diffrn 1.672
_exptl_crystal_description 'hexagonal plate'
_exptl_crystal_F_000 4210
_exptl_crystal_size_max 0.200
_exptl_crystal_size_mid 0.200
_exptl_crystal_size_min 0.030
_refine_diff_density_max 1.115
_refine_diff_density_min -0.803
_refine_diff_density_rms 0.098
_refine_ls_abs_structure_details
;
 Flack x determined using 5214 quotients [(I+)-(I-)]/[(I+)+(I-)]
 (Parsons, Flack and Wagner, Acta Cryst. B69 (2013) 249-259).
;
_refine_ls_abs_structure_Flack 0.007(2)
_refine_ls_extinction_method none
_refine_ls_goodness_of_fit_ref 1.048
_refine_ls_hydrogen_treatment constr
_refine_ls_matrix_type full
_refine_ls_number_parameters 568
_refine_ls_number_reflns 13385
_refine_ls_number_restraints 128
_refine_ls_restrained_S_all 1.061
_refine_ls_R_factor_all 0.0268
_refine_ls_R_factor_gt 0.0240
_refine_ls_shift/su_max 0.002
_refine_ls_shift/su_mean 0.000
_refine_ls_structure_factor_coef Fsqd
_refine_ls_weighting_details 'w=1/[\s^2^(Fo^2^)+(0.0443P)^2^+0.0127P] where P=(Fo^2^+2Fc^2^)/3'
_refine_ls_weighting_scheme calc
_refine_ls_wR_factor_gt 0.0636
_refine_ls_wR_factor_ref 0.0644
_reflns_Friedel_coverage 0.764
_reflns_Friedel_fraction_full 0.997
_reflns_Friedel_fraction_max 0.738
_reflns_number_gt 12574
_reflns_number_total 13385
_reflns_threshold_expression 'I > 2\s(I)'
_cod_data_source_file d1sc02497c2.cif
_cod_data_source_block i'_sq
_cod_original_cell_volume 8673.0(4)
_cod_database_code 1564234
_shelx_shelxl_version_number 2018/3
_shelx_space_group_comment
;
The symmetry employed for this shelxl refinement is uniquely defined
by the following loop, which should always be used as a source of
symmetry information in preference to the above space-group names.
They are only intended as comments.
;
_shelx_estimated_absorpt_t_min 0.383
_shelx_estimated_absorpt_t_max 0.842
_oxdiff_exptl_absorpt_empirical_full_min 0.499
_oxdiff_exptl_absorpt_empirical_full_max 1.906
_oxdiff_exptl_absorpt_empirical_details
;
Empirical correction (ABSPACK) includes:
- Absorption correction using spherical harmonics
- Frame scaling
;

loop_
_space_group_symop_operation_xyz
'x, y, z'
'-y, x-y, z'
'-x+y, -x, z'
'y, x, -z'
'x-y, -y, -z'
'-x, -x+y, -z'

loop_
_atom_site_label
_atom_site_type_symbol
_atom_site_fract_x
_atom_site_fract_y
_atom_site_fract_z
_atom_site_U_iso_or_equiv
_atom_site_adp_type
_atom_site_occupancy
_atom_site_site_symmetry_order
_atom_site_calc_flag
_atom_site_refinement_flags_posn
_atom_site_refinement_flags_adp
_atom_site_refinement_flags_occupancy
_atom_site_disorder_assembly
_atom_site_disorder_group
C1 C 0.8861(4) 0.6967(4) 0.2656(2) 0.0385(14) Uani 1 1 d . . . . .
C2 C 0.9755(4) 0.7319(4) 0.2523(2) 0.0388(13) Uani 1 1 d . . . . .
H2 H 1.000743 0.791580 0.254459 0.047 Uiso 1 1 calc R U . . .
C3 C 0.9913(4) 0.7128(4) 0.1995(2) 0.0364(14) Uani 1 1 d . . . . .
C4 C 0.8780(5) 0.7284(5) 0.3164(3) 0.0531(19) Uani 1 1 d . . . . .
H4A H 0.906399 0.715262 0.341420 0.080 Uiso 1 1 calc R U . . .
H4B H 0.901317 0.786819 0.314723 0.080 Uiso 1 1 calc R U . . .
H4C H 0.821106 0.703422 0.325287 0.080 Uiso 1 1 calc R U . . .
C5 C 0.8410(4) 0.7183(4) 0.2273(3) 0.0433(15) Uani 1 1 d . . . . .
H5A H 0.845452 0.698654 0.194729 0.065 Uiso 1 1 calc R U . . .
H5B H 0.784330 0.693351 0.236668 0.065 Uiso 1 1 calc R U . . .
H5C H 0.864541 0.776748 0.226105 0.065 Uiso 1 1 calc R U . . .
C6 C 0.5662(4) 0.5944(4) 0.24953(19) 0.0290(11) Uani 1 1 d . . . . .
C7 C 0.4802(4) 0.5781(4) 0.2594(2) 0.0340(13) Uani 1 1 d . . . . .
H7 H 0.481641 0.630544 0.255542 0.041 Uiso 1 1 calc R U . . .
C8 C 0.4479(4) 0.5470(4) 0.3120(2) 0.0347(12) Uani 1 1 d . . . . .
C9 C 0.6235(4) 0.6446(4) 0.2905(2) 0.0341(13) Uani 1 1 d . . . . .
H9A H 0.603838 0.616968 0.322244 0.051 Uiso 1 1 calc R U . . .
H9B H 0.676945 0.652063 0.283897 0.051 Uiso 1 1 calc R U . . .
H9C H 0.626762 0.697009 0.291889 0.051 Uiso 1 1 calc R U . . .
C10 C 0.5967(4) 0.6371(4) 0.2004(2) 0.0362(13) Uani 1 1 d . . . . .
H10A H 0.559819 0.604775 0.174014 0.054 Uiso 1 1 calc R U . . .
H10B H 0.599957 0.689549 0.201778 0.054 Uiso 1 1 calc R U . . .
H10C H 0.650140 0.644603 0.193786 0.054 Uiso 1 1 calc R U . . .
C11 C 0.9206(3) 0.4695(4) 0.10412(18) 0.0292(11) Uani 1 1 d . . . . .
C12 C 0.9926(4) 0.5436(4) 0.1083(2) 0.0354(13) Uani 1 1 d . . . . .
H12 H 0.993115 0.588494 0.123304 0.042 Uiso 1 1 calc R U . . .
C13 C 1.0635(4) 0.5494(4) 0.0899(2) 0.0415(15) Uani 1 1 d . . . . .
H13 H 1.112202 0.599235 0.091733 0.050 Uiso 1 1 calc R U . . .
C14 C 1.0637(4) 0.4856(5) 0.0696(2) 0.0483(18) Uani 1 1 d . . . . .
H14 H 1.112493 0.490772 0.057542 0.058 Uiso 1 1 calc R U . . .
C15 C 0.9927(4) 0.4118(5) 0.0662(2) 0.0452(16) Uani 1 1 d . . . . .
H15 H 0.993320 0.366701 0.052387 0.054 Uiso 1 1 calc R U . . .
C16 C 0.9210(4) 0.4044(4) 0.0832(2) 0.0383(14) Uani 1 1 d . . . . .
H16 H 0.872452 0.354518 0.080350 0.046 Uiso 1 1 calc R U . . .
C17 C 0.8113(3) 0.5206(4) 0.0742(2) 0.0330(12) Uani 1 1 d . . . . .
C18 C 0.7914(4) 0.4868(5) 0.0264(2) 0.0428(16) Uani 1 1 d . . . . .
H18 H 0.786554 0.436142 0.019413 0.051 Uiso 1 1 calc R U . . .
C19 C 0.7793(4) 0.5304(6) -0.0101(2) 0.057(2) Uani 1 1 d . . . . .
H19 H 0.764645 0.508025 -0.042322 0.068 Uiso 1 1 calc R U . . .
C20 C 0.7877(4) 0.6036(5) -0.0016(3) 0.055(2) Uani 1 1 d . . . . .
H20 H 0.778535 0.631543 -0.027392 0.065 Uiso 1 1 calc R U . . .
C21 C 0.8096(5) 0.6372(5) 0.0450(3) 0.059(2) Uani 1 1 d . . . . .
H21 H 0.817556 0.689264 0.051216 0.071 Uiso 1 1 calc R U . . .
C22 C 0.8199(4) 0.5939(4) 0.0828(3) 0.0446(16) Uani 1 1 d . . . . .
H22 H 0.833069 0.616044 0.115136 0.054 Uiso 1 1 calc R U . . .
C23 C 0.6097(5) 0.4756(5) 0.4418(2) 0.0442(16) Uani 1 1 d . . . . .
C24 C 0.6023(6) 0.4568(5) 0.4915(2) 0.056(2) Uani 1 1 d . . . . .
H24 H 0.566173 0.403699 0.502404 0.067 Uiso 1 1 calc R U . . .
C25 C 0.6491(7) 0.5176(6) 0.5260(3) 0.071(3) Uani 1 1 d . . . . .
H25 H 0.647169 0.505548 0.560162 0.085 Uiso 1 1 calc R U . . .
C26 C 0.6974(8) 0.5946(7) 0.5091(4) 0.085(3) Uani 1 1 d . . . . .
H26 H 0.729769 0.635419 0.532092 0.101 Uiso 1 1 calc R U . . .
C27 C 0.7005(8) 0.6146(6) 0.4598(3) 0.080(3) Uani 1 1 d . . . . .
H27 H 0.730677 0.668929 0.449382 0.097 Uiso 1 1 calc R U . . .
C28 C 0.6586(6) 0.5538(6) 0.4261(3) 0.061(2) Uani 1 1 d . . . . .
H28 H 0.663313 0.565786 0.391772 0.073 Uiso 1 1 calc R U . . .
C29 C 0.4504(5) 0.3452(5) 0.4175(2) 0.0506(19) Uani 1 1 d . . . . .
C30 C 0.4073(6) 0.3824(7) 0.4086(3) 0.073(3) Uani 1 1 d . . . . .
H30 H 0.433556 0.433790 0.393389 0.087 Uiso 1 1 calc R U . . .
C31 C 0.3286(7) 0.3493(9) 0.4205(4) 0.094(4) Uani 1 1 d . . . . .
H31 H 0.300616 0.377715 0.415349 0.112 Uiso 1 1 calc R U . . .
C32 C 0.2911(6) 0.2739(9) 0.4400(4) 0.096(4) Uani 1 1 d . . . . .
H32 H 0.235366 0.249029 0.447115 0.116 Uiso 1 1 calc R U . . .
C33 C 0.3322(7) 0.2305(8) 0.4502(4) 0.088(3) Uani 1 1 d . . . . .
H33 H 0.305863 0.178599 0.464736 0.106 Uiso 1 1 calc R U . . .
C34 C 0.4102(6) 0.2678(7) 0.4378(4) 0.080(3) Uani 1 1 d . . . . .
H34 H 0.439414 0.240640 0.443070 0.096 Uiso 1 1 calc R U . . .
C35 C 0.7528(3) 0.3630(3) 0.12020(18) 0.0275(11) Uani 1 1 d . . . . .
H35A H 0.747047 0.347533 0.084900 0.033 Uiso 1 1 calc R U . . .
H35B H 0.774039 0.332072 0.137359 0.033 Uiso 1 1 calc R U . . .
C36 C 0.666667 0.333333 0.1407(3) 0.0275(18) Uani 1 3 d S T P . .
C37 C 0.666667 0.333333 0.1969(3) 0.0262(18) Uani 1 3 d S T P . .
H37A H 0.612081 0.314532 0.208976 0.039 Uiso 0.3333 1 calc R U P . .
H37B H 0.685468 0.297550 0.208976 0.039 Uiso 0.3333 1 calc R U P . .
H37C H 0.702450 0.387919 0.208976 0.039 Uiso 0.3333 1 calc R U P . .
C38 C 0.5847(4) 0.3186(4) 0.4055(2) 0.0328(12) Uani 1 1 d . . . . .
H38A H 0.583383 0.308035 0.441395 0.039 Uiso 1 1 calc R U . . .
H38B H 0.542484 0.268420 0.390089 0.039 Uiso 1 1 calc R U . . .
C39 C 0.666667 0.333333 0.3857(3) 0.0283(18) Uani 1 3 d S T P . .
C40 C 0.666667 0.333333 0.3290(3) 0.0282(18) Uani 1 3 d S T P . .
H40A H 0.657300 0.375989 0.316931 0.042 Uiso 0.3333 1 calc R U P . .
H40B H 0.718689 0.342700 0.316931 0.042 Uiso 0.3333 1 calc R U P . .
H40C H 0.624011 0.281311 0.316931 0.042 Uiso 0.3333 1 calc R U P . .
Ag1 Ag 0.70197(3) 0.53509(2) 0.25476(2) 0.02761(9) Uani 1 1 d . . . . .
Au1 Au 0.83885(2) 0.52931(2) 0.19779(2) 0.02629(6) Uani 1 1 d . . . . .
Au2 Au 0.56042(2) 0.44431(2) 0.32022(2) 0.02958(6) Uani 1 1 d . . . . .
Cu1 Cu 0.35039(5) 0.41631(5) 0.25521(3) 0.03601(17) Uani 1 1 d . . . . .
N1 N 1.0183(4) 0.7085(4) 0.28816(19) 0.0426(13) Uani 1 1 d . . . . .
H1A H 0.983418 0.676879 0.311984 0.051 Uiso 1 1 calc R U . . .
H1B H 1.057888 0.753337 0.303007 0.051 Uiso 1 1 calc R U . . .
N2 N 0.4213(3) 0.5221(4) 0.22328(18) 0.0389(12) Uani 1 1 d . . . . .
H2A H 0.447575 0.515452 0.197338 0.047 Uiso 1 1 calc R U . . .
H2B H 0.391100 0.542716 0.211524 0.047 Uiso 1 1 calc R U . . .
O1 O 0.9682(3) 0.7357(3) 0.16343(16) 0.0458(11) Uani 1 1 d . . . . .
O2 O 1.0288(3) 0.6740(3) 0.19515(14) 0.0382(10) Uani 1 1 d . . . . .
O3 O 0.3927(3) 0.4745(3) 0.31574(15) 0.0386(10) Uani 1 1 d . . . . .
O4 O 0.4744(3) 0.5936(3) 0.34807(16) 0.0464(11) Uani 1 1 d . . . . .
P1 P 0.82958(8) 0.46856(9) 0.12395(5) 0.0263(3) Uani 1 1 d . . . . .
P2 P 0.55444(10) 0.39523(11) 0.39731(5) 0.0343(3) Uani 1 1 d . . . . .
S1 S 0.83988(9) 0.58537(9) 0.27399(5) 0.0313(3) Uani 1 1 d . . . . .
S2 S 0.56357(9) 0.49567(8) 0.24220(4) 0.0282(3) Uani 1 1 d . . . . .
O1W O 0.2380(3) 0.4310(4) 0.2541(2) 0.0643(15) Uani 1 1 d . . . . .
C41 C 0.8123(9) 0.8593(9) 0.3915(4) 0.111(5) Uani 0.6667 1 d D U P . .
C42 C 0.7839(7) 0.8804(9) 0.3445(5) 0.077(4) Uani 0.6667 1 d D U P . .
F1 F 0.8900(9) 0.8811(13) 0.3912(5) 0.194(7) Uani 0.6667 1 d D U P . .
F2 F 0.8033(13) 0.8872(13) 0.4336(5) 0.235(10) Uani 0.6667 1 d D U P . .
F3 F 0.7791(13) 0.7805(9) 0.3989(6) 0.220(8) Uani 0.6667 1 d D U P . .
O5 O 0.7158(6) 0.8657(6) 0.3450(4) 0.076(3) Uani 0.6667 1 d D U P . .
O6 O 0.8322(8) 0.9042(12) 0.3092(5) 0.127(5) Uani 0.6667 1 d D U P . .
C43 C 0.333333 0.666667 0.2916(10) 0.125(6) Uani 1 3 d DS TU P . .
C44 C 0.333333 0.666667 0.2348(10) 0.166(7) Uani 1 3 d DS TU P . .
F4 F 0.3163(16) 0.5968(10) 0.3118(6) 0.351(11) Uani 1 1 d D U . . .
O7 O 0.311(3) 0.5963(14) 0.2160(10) 0.145(9) Uani 0.3333 1 d D U P . .
O8 O 0.365(3) 0.7295(15) 0.2088(10) 0.148(9) Uani 0.3333 1 d D U P . .

loop_
_atom_site_aniso_label
_atom_site_aniso_U_11
_atom_site_aniso_U_22
_atom_site_aniso_U_33
_atom_site_aniso_U_23
_atom_site_aniso_U_13
_atom_site_aniso_U_12
C1 0.043(4) 0.032(3) 0.043(3) -0.005(3) 0.008(3) 0.020(3)
C2 0.034(3) 0.036(3) 0.045(3) -0.008(3) -0.003(3) 0.017(3)
C3 0.023(3) 0.032(3) 0.040(3) -0.003(2) 0.006(2) 0.003(3)
C4 0.052(5) 0.042(4) 0.060(4) -0.011(3) 0.013(3) 0.019(4)
C5 0.037(4) 0.028(3) 0.067(4) 0.007(3) 0.009(3) 0.017(3)
C6 0.034(3) 0.030(3) 0.030(2) 0.000(2) 0.001(2) 0.022(3)
C7 0.031(3) 0.041(3) 0.034(3) 0.001(2) -0.001(2) 0.022(3)
C8 0.030(3) 0.041(4) 0.036(3) -0.002(3) 0.000(2) 0.020(3)
C9 0.035(3) 0.034(3) 0.037(3) -0.003(2) 0.000(2) 0.021(3)
C10 0.047(4) 0.032(3) 0.033(3) 0.005(2) 0.005(2) 0.023(3)
C11 0.027(3) 0.035(3) 0.024(2) 0.001(2) 0.0032(19) 0.014(3)
C12 0.024(3) 0.040(3) 0.037(3) 0.001(2) 0.002(2) 0.013(3)
C13 0.024(3) 0.044(4) 0.045(3) 0.006(3) 0.006(2) 0.009(3)
C14 0.035(4) 0.075(5) 0.034(3) 0.001(3) 0.010(3) 0.027(4)
C15 0.046(4) 0.059(5) 0.036(3) -0.014(3) 0.003(3) 0.030(4)
C16 0.033(3) 0.048(4) 0.035(3) -0.009(3) 0.001(2) 0.021(3)
C17 0.025(3) 0.041(3) 0.029(3) 0.010(2) 0.004(2) 0.013(3)
C18 0.037(3) 0.060(4) 0.030(3) 0.006(3) 0.002(2) 0.024(3)
C19 0.044(4) 0.095(7) 0.033(3) 0.023(4) 0.002(3) 0.036(4)
C20 0.040(4) 0.065(5) 0.054(4) 0.032(4) 0.010(3) 0.023(4)
C21 0.052(5) 0.055(5) 0.068(4) 0.032(4) 0.009(4) 0.025(4)
C22 0.039(4) 0.040(4) 0.050(4) 0.012(3) -0.004(3) 0.016(3)
C23 0.062(5) 0.057(4) 0.036(3) 0.000(3) -0.001(3) 0.046(4)
C24 0.087(6) 0.070(5) 0.027(3) 0.000(3) 0.005(3) 0.053(5)
C25 0.114(8) 0.071(6) 0.047(4) -0.013(4) -0.005(5) 0.060(6)
C26 0.128(10) 0.083(8) 0.068(5) -0.033(5) -0.026(6) 0.071(8)
C27 0.133(10) 0.055(5) 0.069(5) -0.007(4) -0.004(6) 0.058(6)
C28 0.084(7) 0.059(5) 0.051(4) 0.001(4) -0.006(4) 0.045(5)
C29 0.051(4) 0.081(6) 0.032(3) 0.019(3) 0.017(3) 0.042(4)
C30 0.061(5) 0.119(9) 0.061(5) 0.038(5) 0.014(4) 0.062(6)
C31 0.073(7) 0.168(12) 0.070(5) 0.057(7) 0.032(5) 0.083(8)
C32 0.049(5) 0.164(13) 0.063(5) 0.015(7) 0.011(4) 0.044(7)
C33 0.059(6) 0.086(8) 0.109(8) 0.018(6) 0.035(6) 0.028(6)
C34 0.063(6) 0.080(7) 0.100(7) 0.029(6) 0.040(5) 0.039(5)
C35 0.026(3) 0.030(3) 0.024(2) -0.0035(19) 0.003(2) 0.013(2)
C36 0.027(3) 0.027(3) 0.029(4) 0.000 0.000 0.0134(14)
C37 0.030(3) 0.030(3) 0.019(4) 0.000 0.000 0.0149(14)
C38 0.032(3) 0.035(3) 0.030(3) 0.008(2) 0.006(2) 0.016(3)
C39 0.028(3) 0.028(3) 0.029(4) 0.000 0.000 0.0140(14)
C40 0.026(3) 0.026(3) 0.032(4) 0.000 0.000 0.0132(14)
Ag1 0.0300(2) 0.0286(2) 0.02715(18) 0.00131(15) 0.00393(15) 0.01685(19)
Au1 0.02555(11) 0.02745(11) 0.02622(9) -0.00195(7) 0.00072(7) 0.01351(9)
Au2 0.03326(12) 0.03632(13) 0.02492(9) 0.00628(8) 0.00366(8) 0.02171(10)
Cu1 0.0343(4) 0.0422(4) 0.0351(3) -0.0002(3) 0.0005(3) 0.0218(4)
N1 0.039(3) 0.045(3) 0.035(2) -0.008(2) -0.004(2) 0.014(3)
N2 0.043(3) 0.053(3) 0.032(2) 0.003(2) -0.006(2) 0.032(3)
O1 0.044(3) 0.056(3) 0.043(2) 0.005(2) 0.001(2) 0.030(2)
O2 0.033(2) 0.046(3) 0.034(2) 0.0008(18) -0.0002(17) 0.020(2)
O3 0.036(2) 0.045(3) 0.034(2) 0.0016(18) 0.0012(18) 0.019(2)
O4 0.048(3) 0.052(3) 0.036(2) -0.006(2) 0.004(2) 0.022(2)
P1 0.0253(7) 0.0291(7) 0.0226(6) -0.0001(5) 0.0003(5) 0.0123(6)
P2 0.0386(8) 0.0468(9) 0.0268(6) 0.0094(6) 0.0065(6) 0.0283(7)
S1 0.0336(7) 0.0328(7) 0.0284(6) -0.0038(5) 0.0002(5) 0.0173(6)
S2 0.0362(7) 0.0283(7) 0.0242(5) 0.0000(5) -0.0008(5) 0.0193(6)
O1W 0.043(3) 0.068(4) 0.092(4) -0.010(3) -0.011(3) 0.035(3)
C41 0.155(13) 0.158(13) 0.089(8) 0.035(10) 0.031(10) 0.131(13)
C42 0.070(8) 0.055(8) 0.095(8) 0.005(7) -0.001(7) 0.023(7)
F1 0.162(11) 0.34(2) 0.147(11) -0.098(13) -0.079(9) 0.171(13)
F2 0.41(3) 0.38(2) 0.114(8) -0.042(13) 0.001(13) 0.34(2)
F3 0.36(2) 0.183(12) 0.190(14) 0.120(11) 0.140(16) 0.194(14)
O5 0.069(6) 0.048(5) 0.119(7) 0.016(5) -0.003(5) 0.035(5)
O6 0.086(9) 0.174(16) 0.111(8) 0.035(10) 0.012(7) 0.058(10)
C43 0.109(8) 0.109(8) 0.159(9) 0.000 0.000 0.054(4)
C44 0.163(9) 0.163(9) 0.172(10) 0.000 0.000 0.082(4)
F4 0.36(2) 0.311(17) 0.414(16) 0.160(15) -0.007(18) 0.195(17)
O7 0.156(16) 0.141(11) 0.173(13) -0.006(10) -0.003(12) 0.100(11)
O8 0.142(15) 0.132(11) 0.186(13) 0.001(10) 0.001(12) 0.081(11)

loop_
_atom_type_symbol
_atom_type_description
_atom_type_scat_dispersion_real
_atom_type_scat_dispersion_imag
_atom_type_scat_source
C C 0.0033 0.0016 'International Tables Vol C Tables 4.2.6.8 and 6.1.1.4'
H H 0.0000 0.0000 'International Tables Vol C Tables 4.2.6.8 and 6.1.1.4'
Ag Ag -0.8971 1.1015 'International Tables Vol C Tables 4.2.6.8 and 6.1.1.4'
Au Au -2.0133 8.8022 'International Tables Vol C Tables 4.2.6.8 and 6.1.1.4'
Cu Cu 0.3201 1.2651 'International Tables Vol C Tables 4.2.6.8 and 6.1.1.4'
F F 0.0171 0.0103 'International Tables Vol C Tables 4.2.6.8 and 6.1.1.4'
N N 0.0061 0.0033 'International Tables Vol C Tables 4.2.6.8 and 6.1.1.4'
O O 0.0106 0.0060 'International Tables Vol C Tables 4.2.6.8 and 6.1.1.4'
P P 0.1023 0.0942 'International Tables Vol C Tables 4.2.6.8 and 6.1.1.4'
S S 0.1246 0.1234 'International Tables Vol C Tables 4.2.6.8 and 6.1.1.4'

loop_
_geom_angle_atom_site_label_1
_geom_angle_atom_site_label_2
_geom_angle_atom_site_label_3
_geom_angle
_geom_angle_site_symmetry_1
_geom_angle_site_symmetry_3
_geom_angle_publ_flag
C5 C1 C4 108.2(6) . . ?
C5 C1 C2 112.3(5) . . ?
C4 C1 C2 110.2(6) . . ?
C5 C1 S1 112.4(5) . . ?
C4 C1 S1 105.1(5) . . ?
C2 C1 S1 108.4(4) . . ?
N1 C2 C1 112.4(5) . . ?
N1 C2 C3 109.2(5) . . ?
C1 C2 C3 114.9(5) . . ?
N1 C2 H2 106.6 . . ?
C1 C2 H2 106.6 . . ?
C3 C2 H2 106.6 . . ?
O1 C3 O2 122.9(6) . . ?
O1 C3 C2 119.7(6) . . ?
O2 C3 C2 117.4(6) . . ?
C1 C4 H4A 109.5 . . ?
C1 C4 H4B 109.5 . . ?
H4A C4 H4B 109.5 . . ?
C1 C4 H4C 109.5 . . ?
H4A C4 H4C 109.5 . . ?
H4B C4 H4C 109.5 . . ?
C1 C5 H5A 109.5 . . ?
C1 C5 H5B 109.5 . . ?
H5A C5 H5B 109.5 . . ?
C1 C5 H5C 109.5 . . ?
H5A C5 H5C 109.5 . . ?
H5B C5 H5C 109.5 . . ?
C10 C6 C9 109.5(5) . . ?
C10 C6 C7 110.3(5) . . ?
C9 C6 C7 111.4(5) . . ?
C10 C6 S2 105.2(4) . . ?
C9 C6 S2 111.2(4) . . ?
C7 C6 S2 109.1(4) . . ?
N2 C7 C6 112.6(5) . . ?
N2 C7 C8 108.2(5) . . ?
C6 C7 C8 114.8(5) . . ?
N2 C7 H7 106.9 . . ?
C6 C7 H7 106.9 . . ?
C8 C7 H7 106.9 . . ?
O4 C8 O3 123.0(6) . . ?
O4 C8 C7 119.9(6) . . ?
O3 C8 C7 117.0(5) . . ?
C6 C9 H9A 109.5 . . ?
C6 C9 H9B 109.5 . . ?
H9A C9 H9B 109.5 . . ?
C6 C9 H9C 109.5 . . ?
H9A C9 H9C 109.5 . . ?
H9B C9 H9C 109.5 . . ?
C6 C10 H10A 109.5 . . ?
C6 C10 H10B 109.5 . . ?
H10A C10 H10B 109.5 . . ?
C6 C10 H10C 109.5 . . ?
H10A C10 H10C 109.5 . . ?
H10B C10 H10C 109.5 . . ?
C16 C11 C12 120.2(6) . . ?
C16 C11 P1 123.6(5) . . ?
C12 C11 P1 116.1(5) . . ?
C13 C12 C11 118.4(6) . . ?
C13 C12 H12 120.8 . . ?
C11 C12 H12 120.8 . . ?
C14 C13 C12 121.3(6) . . ?
C14 C13 H13 119.4 . . ?
C12 C13 H13 119.4 . . ?
C13 C14 C15 120.3(6) . . ?
C13 C14 H14 119.8 . . ?
C15 C14 H14 119.8 . . ?
C16 C15 C14 119.9(7) . . ?
C16 C15 H15 120.1 . . ?
C14 C15 H15 120.1 . . ?
C11 C16 C15 119.9(6) . . ?
C11 C16 H16 120.1 . . ?
C15 C16 H16 120.1 . . ?
C22 C17 C18 120.1(6) . . ?
C22 C17 P1 119.3(5) . . ?
C18 C17 P1 120.6(5) . . ?
C19 C18 C17 117.5(7) . . ?
C19 C18 H18 121.2 . . ?
C17 C18 H18 121.2 . . ?
C20 C19 C18 122.6(7) . . ?
C20 C19 H19 118.7 . . ?
C18 C19 H19 118.7 . . ?
C19 C20 C21 119.4(7) . . ?
C19 C20 H20 120.3 . . ?
C21 C20 H20 120.3 . . ?
C20 C21 C22 119.4(8) . . ?
C20 C21 H21 120.3 . . ?
C22 C21 H21 120.3 . . ?
C17 C22 C21 121.0(7) . . ?
C17 C22 H22 119.5 . . ?
C21 C22 H22 119.5 . . ?
C24 C23 C28 120.6(7) . . ?
C24 C23 P2 118.8(6) . . ?
C28 C23 P2 120.6(5) . . ?
C23 C24 C25 119.1(9) . . ?
C23 C24 H24 120.5 . . ?
C25 C24 H24 120.5 . . ?
C26 C25 C24 118.7(8) . . ?
C26 C25 H25 120.6 . . ?
C24 C25 H25 120.6 . . ?
C25 C26 C27 122.2(10) . . ?
C25 C26 H26 118.9 . . ?
C27 C26 H26 118.9 . . ?
C26 C27 C28 118.5(10) . . ?
C26 C27 H27 120.8 . . ?
C28 C27 H27 120.8 . . ?
C23 C28 C27 120.6(8) . . ?
C23 C28 H28 119.7 . . ?
C27 C28 H28 119.7 . . ?
C30 C29 C34 118.1(8) . . ?
C30 C29 P2 117.9(7) . . ?
C34 C29 P2 123.8(6) . . ?
C31 C30 C29 122.9(10) . . ?
C31 C30 H30 118.6 . . ?
C29 C30 H30 118.6 . . ?
C30 C31 C32 117.7(10) . . ?
C30 C31 H31 121.2 . . ?
C32 C31 H31 121.2 . . ?
C31 C32 C33 122.8(9) . . ?
C31 C32 H32 118.6 . . ?
C33 C32 H32 118.6 . . ?
C34 C33 C32 115.8(11) . . ?
C34 C33 H33 122.1 . . ?
C32 C33 H33 122.1 . . ?
C33 C34 C29 122.8(10) . . ?
C33 C34 H34 118.6 . . ?
C29 C34 H34 118.6 . . ?
C36 C35 P1 120.6(3) . . ?
C36 C35 H35A 107.2 . . ?
P1 C35 H35A 107.2 . . ?
C36 C35 H35B 107.2 . . ?
P1 C35 H35B 107.2 . . ?
H35A C35 H35B 106.8 . . ?
C37 C36 C35 110.9(4) . . ?
C37 C36 C35 110.9(4) . 3_665 ?
C35 C36 C35 108.0(4) . 3_665 ?
C37 C36 C35 110.9(4) . 2_655 ?
C35 C36 C35 108.0(4) . 2_655 ?
C35 C36 C35 108.0(4) 3_665 2_655 ?
C36 C37 H37A 109.5 . . ?
C36 C37 H37B 109.5 . . ?
H37A C37 H37B 109.5 . . ?
C36 C37 H37C 109.5 . . ?
H37A C37 H37C 109.5 . . ?
H37B C37 H37C 109.5 . . ?
C39 C38 P2 120.6(4) . . ?
C39 C38 H38A 107.2 . . ?
P2 C38 H38A 107.2 . . ?
C39 C38 H38B 107.2 . . ?
P2 C38 H38B 107.2 . . ?
H38A C38 H38B 106.8 . . ?
C40 C39 C38 110.2(4) . 2_655 ?
C40 C39 C38 110.2(4) . 3_665 ?
C38 C39 C38 108.7(4) 2_655 3_665 ?
C40 C39 C38 110.2(4) . . ?
C38 C39 C38 108.7(4) 2_655 . ?
C38 C39 C38 108.7(4) 3_665 . ?
C39 C40 H40A 109.5 . . ?
C39 C40 H40B 109.5 . . ?
H40A C40 H40B 109.5 . . ?
C39 C40 H40C 109.5 . . ?
H40A C40 H40C 109.5 . . ?
H40B C40 H40C 109.5 . . ?
S1 Ag1 S2 173.30(5) . . ?
S1 Ag1 Au2 127.94(4) . . ?
S2 Ag1 Au2 49.72(3) . . ?
S1 Ag1 Au1 47.94(3) . . ?
S2 Ag1 Au1 138.25(3) . . ?
Au2 Ag1 Au1 145.042(16) . . ?
P1 Au1 S1 176.39(5) . . ?
P1 Au1 Ag1 127.22(4) . . ?
S1 Au1 Ag1 49.62(4) . . ?
P2 Au2 S2 178.17(5) . . ?
P2 Au2 Ag1 129.26(4) . . ?
S2 Au2 Ag1 52.15(4) . . ?
O3 Cu1 O2 168.6(2) . 2_655 ?
O3 Cu1 N1 94.3(2) . 2_655 ?
O2 Cu1 N1 84.7(2) 2_655 2_655 ?
O3 Cu1 N2 84.3(2) . . ?
O2 Cu1 N2 95.3(2) 2_655 . ?
N1 Cu1 N2 173.1(2) 2_655 . ?
O3 Cu1 O1W 95.1(2) . . ?
O2 Cu1 O1W 96.2(2) 2_655 . ?
N1 Cu1 O1W 92.6(2) 2_655 . ?
N2 Cu1 O1W 94.2(2) . . ?
C2 N1 Cu1 111.4(4) . 3_665 ?
C2 N1 H1A 109.4 . . ?
Cu1 N1 H1A 109.4 3_665 . ?
C2 N1 H1B 109.4 . . ?
Cu1 N1 H1B 109.4 3_665 . ?
H1A N1 H1B 108.0 . . ?
C7 N2 Cu1 110.0(4) . . ?
C7 N2 H2A 109.7 . . ?
Cu1 N2 H2A 109.7 . . ?
C7 N2 H2B 109.7 . . ?
Cu1 N2 H2B 109.7 . . ?
H2A N2 H2B 108.2 . . ?
C3 O2 Cu1 116.9(4) . 3_665 ?
C8 O3 Cu1 116.8(4) . . ?
C17 P1 C35 107.5(3) . . ?
C17 P1 C11 103.1(3) . . ?
C35 P1 C11 103.6(3) . . ?
C17 P1 Au1 110.8(2) . . ?
C35 P1 Au1 115.67(16) . . ?
C11 P1 Au1 115.14(18) . . ?
C29 P2 C23 105.7(4) . . ?
C29 P2 C38 104.1(3) . . ?
C23 P2 C38 108.3(3) . . ?
C29 P2 Au2 108.1(2) . . ?
C23 P2 Au2 111.6(2) . . ?
C38 P2 Au2 118.13(18) . . ?
C1 S1 Au1 108.20(19) . . ?
C1 S1 Ag1 103.5(2) . . ?
Au1 S1 Ag1 82.44(5) . . ?
C6 S2 Au2 108.38(17) . . ?
C6 S2 Ag1 101.53(19) . . ?
Au2 S2 Ag1 78.13(4) . . ?
F2 C41 F3 104.5(13) . . ?
F2 C41 F1 103.5(12) . . ?
F3 C41 F1 100.5(13) . . ?
F2 C41 C42 118.8(13) . . ?
F3 C41 C42 113.4(14) . . ?
F1 C41 C42 114.0(12) . . ?
O5 C42 O6 128.6(14) . . ?
O5 C42 C41 115.2(12) . . ?
O6 C42 C41 115.9(12) . . ?
F4 C43 F4 104.2(17) 2_665 . ?
F4 C43 F4 104.2(17) 2_665 3_565 ?
F4 C43 F4 104.2(17) . 3_565 ?
F4 C43 C44 114.3(15) 2_665 . ?
F4 C43 C44 114.3(14) . . ?
F4 C43 C44 114.3(14) 3_565 . ?
O8 C44 O8 92(3) . 2_665 ?
O8 C44 O8 92(3) . 3_565 ?
O8 C44 O8 92(3) 2_665 3_565 ?
O8 C44 O7 62.7(19) . 3_565 ?
O8 C44 O7 43.5(19) 2_665 3_565 ?
O8 C44 O7 122(3) 3_565 3_565 ?
O8 C44 O7 43.5(19) . 2_665 ?
O8 C44 O7 122(3) 2_665 2_665 ?
O8 C44 O7 62.7(19) 3_565 2_665 ?
O7 C44 O7 106(2) 3_565 2_665 ?
O8 C44 O7 122(3) . . ?
O8 C44 O7 62.7(19) 2_665 . ?
O8 C44 O7 43.5(19) 3_565 . ?
O7 C44 O7 106(2) 3_565 . ?
O7 C44 O7 106(2) 2_665 . ?
O8 C44 C43 123.9(19) . . ?
O8 C44 C43 123.9(19) 2_665 . ?
O8 C44 C43 123.9(19) 3_565 . ?
O7 C44 C43 113.0(18) 3_565 . ?
O7 C44 C43 113.0(18) 2_665 . ?
O7 C44 C43 113.0(18) . . ?
O8 O7 C44 66.0(14) 3_565 . ?
O8 O7 O8 104(3) 3_565 2_665 ?
C44 O7 O8 57.2(11) . 2_665 ?
O7 O8 C44 70.5(14) 2_665 . ?
O7 O8 O7 129.9(19) 2_665 3_565 ?
C44 O8 O7 60.1(12) . 3_565 ?
O7 O8 O8 46(3) 2_665 3_565 ?
C44 O8 O8 44.0(13) . 3_565 ?
O7 O8 O8 89.5(17) 3_565 3_565 ?
O7 O8 O8 104(2) 2_665 2_665 ?
C44 O8 O8 44.0(13) . 2_665 ?
O7 O8 O8 30.6(19) 3_565 2_665 ?
O8 O8 O8 60.001(7) 3_565 2_665 ?

loop_
_geom_bond_atom_site_label_1
_geom_bond_atom_site_label_2
_geom_bond_distance
_geom_bond_site_symmetry_2
_geom_bond_publ_flag
C1 C5 1.536(10) . ?
C1 C4 1.542(9) . ?
C1 C2 1.543(9) . ?
C1 S1 1.878(7) . ?
C2 N1 1.480(9) . ?
C2 C3 1.545(8) . ?
C2 H2 1.0000 . ?
C3 O1 1.240(8) . ?
C3 O2 1.277(8) . ?
C4 H4A 0.9800 . ?
C4 H4B 0.9800 . ?
C4 H4C 0.9800 . ?
C5 H5A 0.9800 . ?
C5 H5B 0.9800 . ?
C5 H5C 0.9800 . ?
C6 C10 1.518(8) . ?
C6 C9 1.522(8) . ?
C6 C7 1.546(8) . ?
C6 S2 1.884(6) . ?
C7 N2 1.477(8) . ?
C7 C8 1.547(8) . ?
C7 H7 1.0000 . ?
C8 O4 1.250(8) . ?
C8 O3 1.265(8) . ?
C9 H9A 0.9800 . ?
C9 H9B 0.9800 . ?
C9 H9C 0.9800 . ?
C10 H10A 0.9800 . ?
C10 H10B 0.9800 . ?
C10 H10C 0.9800 . ?
C11 C16 1.379(9) . ?
C11 C12 1.410(9) . ?
C11 P1 1.823(6) . ?
C12 C13 1.403(9) . ?
C12 H12 0.9500 . ?
C13 C14 1.347(11) . ?
C13 H13 0.9500 . ?
C14 C15 1.397(11) . ?
C14 H14 0.9500 . ?
C15 C16 1.391(9) . ?
C15 H15 0.9500 . ?
C16 H16 0.9500 . ?
C17 C22 1.355(10) . ?
C17 C18 1.412(8) . ?
C17 P1 1.815(6) . ?
C18 C19 1.388(9) . ?
C18 H18 0.9500 . ?
C19 C20 1.355(13) . ?
C19 H19 0.9500 . ?
C20 C21 1.384(12) . ?
C20 H20 0.9500 . ?
C21 C22 1.395(9) . ?
C21 H21 0.9500 . ?
C22 H22 0.9500 . ?
C23 C24 1.381(9) . ?
C23 C28 1.384(12) . ?
C23 P2 1.824(8) . ?
C24 C25 1.412(12) . ?
C24 H24 0.9500 . ?
C25 C26 1.375(16) . ?
C25 H25 0.9500 . ?
C26 C27 1.380(13) . ?
C26 H26 0.9500 . ?
C27 C28 1.382(13) . ?
C27 H27 0.9500 . ?
C28 H28 0.9500 . ?
C29 C30 1.359(11) . ?
C29 C34 1.403(13) . ?
C29 P2 1.818(7) . ?
C30 C31 1.355(13) . ?
C30 H30 0.9500 . ?
C31 C32 1.363(19) . ?
C31 H31 0.9500 . ?
C32 C33 1.435(18) . ?
C32 H32 0.9500 . ?
C33 C34 1.342(14) . ?
C33 H33 0.9500 . ?
C34 H34 0.9500 . ?
C35 C36 1.560(6) . ?
C35 P1 1.821(6) . ?
C35 H35A 0.9900 . ?
C35 H35B 0.9900 . ?
C36 C37 1.520(12) . ?
C37 H37A 0.9800 . ?
C37 H37B 0.9800 . ?
C37 H37C 0.9800 . ?
C38 C39 1.552(7) . ?
C38 P2 1.849(6) . ?
C38 H38A 0.9900 . ?
C38 H38B 0.9900 . ?
C39 C40 1.534(12) . ?
C40 H40A 0.9800 . ?
C40 H40B 0.9800 . ?
C40 H40C 0.9800 . ?
Ag1 S1 2.3829(16) . ?
Ag1 S2 2.4001(16) . ?
Ag1 Au2 2.9745(5) . ?
Ag1 Au1 3.1009(5) . ?
Au1 P1 2.2763(13) . ?
Au1 S1 2.3224(13) . ?
Au2 P2 2.2689(14) . ?
Au2 S2 2.3189(12) . ?
Cu1 O3 1.920(4) . ?
Cu1 O2 1.925(4) 2_655 ?
Cu1 N1 1.990(6) 2_655 ?
Cu1 N2 1.993(6) . ?
Cu1 O1W 2.317(5) . ?
N1 H1A 0.9100 . ?
N1 H1B 0.9100 . ?
N2 H2A 0.9100 . ?
N2 H2B 0.9100 . ?
C41 F2 1.306(9) . ?
C41 F3 1.334(9) . ?
C41 F1 1.336(9) . ?
C41 C42 1.519(12) . ?
C42 O5 1.193(11) . ?
C42 O6 1.249(11) . ?
C43 F4 1.332(9) 2_665 ?
C43 F4 1.332(9) . ?
C43 F4 1.332(9) 3_565 ?
C43 C44 1.536(14) . ?
C44 O8 1.260(13) . ?
C44 O8 1.260(13) 2_665 ?
C44 O8 1.260(13) 3_565 ?
C44 O7 1.301(13) 3_565 ?
C44 O7 1.301(13) 2_665 ?
C44 O7 1.301(13) . ?
O7 O8 0.95(4) 3_565 ?
O7 O8 1.33(4) 2_665 ?
O8 O8 1.81(4) 3_565 ?
O8 O8 1.81(4) 2_665 ?

loop_
_geom_torsion_atom_site_label_1
_geom_torsion_atom_site_label_2
_geom_torsion_atom_site_label_3
_geom_torsion_atom_site_label_4
_geom_torsion
_geom_torsion_site_symmetry_1
_geom_torsion_site_symmetry_2
_geom_torsion_site_symmetry_3
_geom_torsion_site_symmetry_4
_geom_torsion_publ_flag
C5 C1 C2 N1 -177.8(5) . . . . ?
C4 C1 C2 N1 61.5(7) . . . . ?
S1 C1 C2 N1 -53.0(6) . . . . ?
C5 C1 C2 C3 -52.1(7) . . . . ?
C4 C1 C2 C3 -172.7(6) . . . . ?
S1 C1 C2 C3 72.7(6) . . . . ?
N1 C2 C3 O1 -172.2(6) . . . . ?
C1 C2 C3 O1 60.4(8) . . . . ?
N1 C2 C3 O2 7.4(8) . . . . ?
C1 C2 C3 O2 -120.0(6) . . . . ?
C10 C6 C7 N2 64.7(7) . . . . ?
C9 C6 C7 N2 -173.5(5) . . . . ?
S2 C6 C7 N2 -50.3(6) . . . . ?
C10 C6 C7 C8 -170.8(5) . . . . ?
C9 C6 C7 C8 -49.1(7) . . . . ?
S2 C6 C7 C8 74.1(6) . . . . ?
N2 C7 C8 O4 -160.3(6) . . . . ?
C6 C7 C8 O4 72.9(8) . . . . ?
N2 C7 C8 O3 17.3(8) . . . . ?
C6 C7 C8 O3 -109.5(6) . . . . ?
C16 C11 C12 C13 1.3(9) . . . . ?
P1 C11 C12 C13 -174.9(5) . . . . ?
C11 C12 C13 C14 -1.5(9) . . . . ?
C12 C13 C14 C15 0.4(10) . . . . ?
C13 C14 C15 C16 1.0(11) . . . . ?
C12 C11 C16 C15 0.1(9) . . . . ?
P1 C11 C16 C15 176.0(5) . . . . ?
C14 C15 C16 C11 -1.2(10) . . . . ?
C22 C17 C18 C19 -1.6(9) . . . . ?
P1 C17 C18 C19 -179.1(5) . . . . ?
C17 C18 C19 C20 1.5(10) . . . . ?
C18 C19 C20 C21 0.4(12) . . . . ?
C19 C20 C21 C22 -2.3(12) . . . . ?
C18 C17 C22 C21 -0.2(10) . . . . ?
P1 C17 C22 C21 177.3(6) . . . . ?
C20 C21 C22 C17 2.2(12) . . . . ?
C28 C23 C24 C25 -3.9(12) . . . . ?
P2 C23 C24 C25 175.7(7) . . . . ?
C23 C24 C25 C26 3.5(14) . . . . ?
C24 C25 C26 C27 1.3(17) . . . . ?
C25 C26 C27 C28 -5.5(18) . . . . ?
C24 C23 C28 C27 -0.3(13) . . . . ?
P2 C23 C28 C27 -180.0(8) . . . . ?
C26 C27 C28 C23 5.0(16) . . . . ?
C34 C29 C30 C31 3.0(15) . . . . ?
P2 C29 C30 C31 177.6(9) . . . . ?
C29 C30 C31 C32 -3.2(18) . . . . ?
C30 C31 C32 C33 2.7(18) . . . . ?
C31 C32 C33 C34 -2.0(18) . . . . ?
C32 C33 C34 C29 1.7(18) . . . . ?
C30 C29 C34 C33 -2.2(16) . . . . ?
P2 C29 C34 C33 -176.5(9) . . . . ?
P1 C35 C36 C37 -72.9(4) . . . . ?
P1 C35 C36 C35 165.5(3) . . . 3_665 ?
P1 C35 C36 C35 48.8(8) . . . 2_655 ?
P2 C38 C39 C40 -68.5(4) . . . . ?
P2 C38 C39 C38 170.6(3) . . . 2_655 ?
P2 C38 C39 C38 52.4(8) . . . 3_665 ?
C1 C2 N1 Cu1 121.2(5) . . . 3_665 ?
C3 C2 N1 Cu1 -7.6(6) . . . 3_665 ?
C6 C7 N2 Cu1 107.9(5) . . . . ?
C8 C7 N2 Cu1 -20.1(6) . . . . ?
O1 C3 O2 Cu1 176.2(5) . . . 3_665 ?
C2 C3 O2 Cu1 -3.4(7) . . . 3_665 ?
O4 C8 O3 Cu1 172.2(5) . . . . ?
C7 C8 O3 Cu1 -5.3(7) . . . . ?
C22 C17 P1 C35 139.4(5) . . . . ?
C18 C17 P1 C35 -43.1(6) . . . . ?
C22 C17 P1 C11 -111.6(5) . . . . ?
C18 C17 P1 C11 65.9(5) . . . . ?
C22 C17 P1 Au1 12.1(6) . . . . ?
C18 C17 P1 Au1 -170.4(4) . . . . ?
C36 C35 P1 C17 -79.5(5) . . . . ?
C36 C35 P1 C11 171.9(5) . . . . ?
C36 C35 P1 Au1 44.9(5) . . . . ?
C16 C11 P1 C17 -101.5(5) . . . . ?
C12 C11 P1 C17 74.5(5) . . . . ?
C16 C11 P1 C35 10.4(6) . . . . ?
C12 C11 P1 C35 -173.5(4) . . . . ?
C16 C11 P1 Au1 137.7(5) . . . . ?
C12 C11 P1 Au1 -46.3(5) . . . . ?
C30 C29 P2 C23 76.1(7) . . . . ?
C34 C29 P2 C23 -109.6(8) . . . . ?
C30 C29 P2 C38 -169.9(7) . . . . ?
C34 C29 P2 C38 4.4(9) . . . . ?
C30 C29 P2 Au2 -43.5(8) . . . . ?
C34 C29 P2 Au2 130.8(8) . . . . ?
C24 C23 P2 C29 53.3(7) . . . . ?
C28 C23 P2 C29 -127.1(7) . . . . ?
C24 C23 P2 C38 -57.8(7) . . . . ?
C28 C23 P2 C38 121.9(6) . . . . ?
C24 C23 P2 Au2 170.5(5) . . . . ?
C28 C23 P2 Au2 -9.8(7) . . . . ?
C39 C38 P2 C29 171.6(5) . . . . ?
C39 C38 P2 C23 -76.2(6) . . . . ?
C39 C38 P2 Au2 51.8(6) . . . . ?
C5 C1 S1 Au1 57.9(5) . . . . ?
C4 C1 S1 Au1 175.3(4) . . . . ?
C2 C1 S1 Au1 -66.9(4) . . . . ?
C5 C1 S1 Ag1 -28.5(5) . . . . ?
C4 C1 S1 Ag1 88.9(5) . . . . ?
C2 C1 S1 Ag1 -153.2(4) . . . . ?
C10 C6 S2 Au2 161.0(3) . . . . ?
C9 C6 S2 Au2 42.6(4) . . . . ?
C7 C6 S2 Au2 -80.7(4) . . . . ?
C10 C6 S2 Ag1 79.8(4) . . . . ?
C9 C6 S2 Ag1 -38.6(4) . . . . ?
C7 C6 S2 Ag1 -161.9(3) . . . . ?
F2 C41 C42 O5 -53(2) . . . . ?
F3 C41 C42 O5 69.9(18) . . . . ?
F1 C41 C42 O5 -175.9(15) . . . . ?
F2 C41 C42 O6 132.4(19) . . . . ?
F3 C41 C42 O6 -104.3(18) . . . . ?
F1 C41 C42 O6 10(2) . . . . ?
F4 C43 C44 O8 -43(3) 2_665 . . . ?
F4 C43 C44 O8 -163(3) . . . . ?
F4 C43 C44 O8 77(3) 3_565 . . . ?
F4 C43 C44 O8 -163(3) 2_665 . . 2_665 ?
F4 C43 C44 O8 77(3) . . . 2_665 ?
F4 C43 C44 O8 -43(3) 3_565 . . 2_665 ?
F4 C43 C44 O8 77(3) 2_665 . . 3_565 ?
F4 C43 C44 O8 -43(3) . . . 3_565 ?
F4 C43 C44 O8 -163(3) 3_565 . . 3_565 ?
F4 C43 C44 O7 -115(3) 2_665 . . 3_565 ?
F4 C43 C44 O7 125(3) . . . 3_565 ?
F4 C43 C44 O7 5(3) 3_565 . . 3_565 ?
F4 C43 C44 O7 5(3) 2_665 . . 2_665 ?
F4 C43 C44 O7 -115(3) . . . 2_665 ?
F4 C43 C44 O7 125(3) 3_565 . . 2_665 ?
F4 C43 C44 O7 125(3) 2_665 . . . ?
F4 C43 C44 O7 5(3) . . . . ?
F4 C43 C44 O7 -115(3) 3_565 . . . ?
O8 C44 O7 O8 53(3) . . . 3_565 ?
O8 C44 O7 O8 127(4) 2_665 . . 3_565 ?
O7 C44 O7 O8 120(3) 3_565 . . 3_565 ?
O7 C44 O7 O8 8(4) 2_665 . . 3_565 ?
C43 C44 O7 O8 -116(3) . . . 3_565 ?
O8 C44 O7 O8 -74(3) . . . 2_665 ?
O8 C44 O7 O8 -127(4) 3_565 . . 2_665 ?
O7 C44 O7 O8 -7(3) 3_565 . . 2_665 ?
O7 C44 O7 O8 -118(3) 2_665 . . 2_665 ?
C43 C44 O7 O8 117.5(19) . . . 2_665 ?
O8 C44 O8 O7 -137(2) 2_665 . . 2_665 ?
O8 C44 O8 O7 -45(3) 3_565 . . 2_665 ?
O7 C44 O8 O7 -171(4) 3_565 . . 2_665 ?
O7 C44 O8 O7 -79(2) . . . 2_665 ?
C43 C44 O8 O7 89(3) . . . 2_665 ?
O8 C44 O8 O7 33(2) 2_665 . . 3_565 ?
O8 C44 O8 O7 125(2) 3_565 . . 3_565 ?
O7 C44 O8 O7 171(4) 2_665 . . 3_565 ?
O7 C44 O8 O7 92(2) . . . 3_565 ?
C43 C44 O8 O7 -100.6(19) . . . 3_565 ?
O8 C44 O8 O8 -92(3) 2_665 . . 3_565 ?
O7 C44 O8 O8 -125(2) 3_565 . . 3_565 ?
O7 C44 O8 O8 45(3) 2_665 . . 3_565 ?
O7 C44 O8 O8 -33(2) . . . 3_565 ?
C43 C44 O8 O8 134.0(14) . . . 3_565 ?
O8 C44 O8 O8 92(3) 3_565 . . 2_665 ?
O7 C44 O8 O8 -33(2) 3_565 . . 2_665 ?
O7 C44 O8 O8 137(2) 2_665 . . 2_665 ?
O7 C44 O8 O8 59(3) . . . 2_665 ?
C43 C44 O8 O8 -134.0(14) . . . 2_665 ?
